data_1573328
_journal_paper_doi 10.1107/S2056989024011319
_chemical_formula_iupac '[La Cl (H2 O)7] Cl2'
_chemical_formula_moiety 'La Cl H14 O7 2+, 2(Cl -)'
_chemical_formula_sum 'Cl3 H14 La O7'
_chemical_formula_weight 371.37
_chemical_name_systematic
;
Di-\m-chlorido-bis[heptaaqualanthanum(III)] tetrachloride
;
_space_group_crystal_system triclinic
_space_group_IT_number 2
_space_group_name_Hall '-P 1'
_space_group_name_H-M_alt 'P -1'
_atom_sites_solution_hydrogens difmap
_atom_sites_solution_primary dual
_audit_creation_method
;
Olex2 1.5
(compiled 2022.04.07 svn.rca3783a0 for OlexSys, GUI svn.r6498)
;
_cell_angle_alpha 70.507(2)
_cell_angle_beta 73.098(2)
_cell_angle_gamma 81.522(2)
_cell_formula_units_Z 2
_cell_length_a 7.9432(5)
_cell_length_b 8.2316(4)
_cell_length_c 9.2203(5)
_cell_measurement_reflns_used 9869
_cell_measurement_temperature 100.00
_cell_measurement_theta_max 23.647
_cell_measurement_theta_min 2.351
_cell_volume 542.92(5)
_computing_cell_refinement
;
SAINT V8.40B (Bruker, 2016)
;
_computing_data_reduction
;
SAINT V8.40B (Bruker, 2016)
;
_computing_molecular_graphics
;
CrystalMaker (Palmer, 2014)
;
_computing_publication_material
;
PublCIF (Westrip, 2010)
;
_computing_structure_refinement
;
SHELXL 2018/1 (Sheldrick, 2015b)
;
_computing_structure_solution
;
SHELXT 2018/2 (Sheldrick, 2015a)
;
_diffrn_ambient_temperature 100.00
_diffrn_measured_fraction_theta_full 0.999
_diffrn_measured_fraction_theta_max 0.998
_diffrn_measurement_device_type 'Bruker D8 Venture Duo'
_diffrn_measurement_method \w
_diffrn_radiation_type AgK\a
_diffrn_radiation_wavelength 0.56086
_diffrn_reflns_av_R_equivalents 0.0691
_diffrn_reflns_av_unetI/netI 0.0257
_diffrn_reflns_limit_h_max 11
_diffrn_reflns_limit_h_min -11
_diffrn_reflns_limit_k_max 11
_diffrn_reflns_limit_k_min -11
_diffrn_reflns_limit_l_max 13
_diffrn_reflns_limit_l_min -13
_diffrn_reflns_number 43724
_diffrn_reflns_theta_full 19.665
_diffrn_reflns_theta_max 23.712
_diffrn_reflns_theta_min 2.118
_diffrn_source_current 0.91
_diffrn_source_power 0.0455
_diffrn_source_voltage 50.0
_exptl_absorpt_coefficient_mu 2.424
_exptl_absorpt_correction_T_max 0.0636
_exptl_absorpt_correction_T_min 0.0439
_exptl_absorpt_correction_type multi-scan
_exptl_absorpt_process_details
;
SADABS-2016/2 (Bruker, 2016)
;
_exptl_crystal_colour colorless
_exptl_crystal_density_diffrn 2.272
_exptl_crystal_description plate
_exptl_crystal_F_000 356
_exptl_crystal_size_max 0.28
_exptl_crystal_size_mid 0.12
_exptl_crystal_size_min 0.06
_refine_diff_density_max 0.397
_refine_diff_density_min -0.442
_refine_ls_extinction_coef 0.0070(6)
_refine_ls_extinction_expression Fc^*^=kFc[1+0.001xFc^2^\l^3^/sin(2\q)]^-1/4^
_refine_ls_extinction_method
;
SHELXL-2018/1 (Sheldrick 2015b)
;
_refine_ls_goodness_of_fit_ref 1.013
_refine_ls_hydrogen_treatment refall
_refine_ls_matrix_type full
_refine_ls_number_parameters 157
_refine_ls_number_reflns 3350
_refine_ls_number_restraints 0
_refine_ls_restrained_S_all 1.013
_refine_ls_R_factor_all 0.0196
_refine_ls_R_factor_gt 0.0159
_refine_ls_shift/su_max 0.001
_refine_ls_shift/su_mean 0.000
_refine_ls_structure_factor_coef Fsqd
_refine_ls_weighting_details 'w=1/[\s^2^(Fo^2^)+(0.0128P)^2^] where P=(Fo^2^+2Fc^2^)/3'
_refine_ls_weighting_scheme calc
_refine_ls_wR_factor_gt 0.0314
_refine_ls_wR_factor_ref 0.0323
_reflns_number_gt 3078
_reflns_number_total 3350
_reflns_threshold_expression 'I > 2\s(I)'
_cod_data_source_file hb8106.cif
_cod_data_source_block La
_cod_original_formula_sum 'La Cl3 H14 O7'
_cod_database_code 1573328
_shelx_space_group_comment
;
The symmetry employed for this shelxl refinement is uniquely defined
by the following loop, which should always be used as a source of
symmetry information in preference to the above space-group names.
They are only intended as comments.
;
_shelx_estimated_absorpt_t_min 0.292
_shelx_estimated_absorpt_t_max 0.868

loop_
_space_group_symop_operation_xyz
'x, y, z'
'-x, -y, -z'

loop_
_atom_site_type_symbol
_atom_site_label
_atom_site_fract_x
_atom_site_fract_y
_atom_site_fract_z
_atom_site_U_iso_or_equiv
_atom_site_adp_type
_atom_site_calc_flag
_atom_site_occupancy
_atom_site_disorder_assembly
_atom_site_disorder_group
La La1 0.21799(2) 0.18615(2) 0.32361(2) 0.00928(4) Uani d 1 . .
Cl Cl1 -0.14698(6) 0.17974(5) 0.51434(5) 0.01189(8) Uani d 1 . .
Cl Cl2 0.21093(6) 0.77753(5) 0.03491(5) 0.01465(8) Uani d 1 . .
Cl Cl3 0.34270(6) 0.38778(5) 0.71161(5) 0.01506(9) Uani d 1 . .
O O1 0.0304(2) 0.42402(17) 0.17472(17) 0.0149(3) Uani d 1 . .
O O2 0.07092(19) 0.08113(17) 0.16194(16) 0.0148(3) Uani d 1 . .
O O3 0.2234(2) 0.46276(18) 0.38494(18) 0.0188(3) Uani d 1 . .
O O4 0.2311(2) 0.09299(18) 0.61748(16) 0.0153(3) Uani d 1 . .
O O5 0.3868(2) 0.35162(17) 0.04773(16) 0.0145(3) Uani d 1 . .
O O6 0.5212(2) 0.2280(2) 0.34138(17) 0.0173(3) Uani d 1 . .
O O7 0.4532(2) -0.01065(18) 0.19716(17) 0.0164(3) Uani d 1 . .
H H1A -0.060(4) 0.447(3) 0.219(3) 0.030(7) Uiso d 1 . .
H H1B 0.077(4) 0.509(3) 0.119(3) 0.028(7) Uiso d 1 . .
H H2A 0.015(4) 0.143(3) 0.103(3) 0.033(7) Uiso d 1 . .
H H2B 0.116(4) 0.003(4) 0.131(3) 0.035(7) Uiso d 1 . .
H H3A 0.259(4) 0.470(4) 0.458(3) 0.042(8) Uiso d 1 . .
H H3B 0.199(4) 0.553(4) 0.330(4) 0.051(9) Uiso d 1 . .
H H4A 0.144(4) 0.052(3) 0.677(3) 0.027(7) Uiso d 1 . .
H H4B 0.261(4) 0.171(3) 0.644(3) 0.030(7) Uiso d 1 . .
H H5A 0.360(4) 0.367(4) -0.033(3) 0.038(8) Uiso d 1 . .
H H5B 0.485(4) 0.339(4) 0.031(4) 0.046(9) Uiso d 1 . .
H H6A 0.549(5) 0.312(4) 0.344(4) 0.059(11) Uiso d 1 . .
H H6B 0.596(4) 0.151(4) 0.352(3) 0.048(9) Uiso d 1 . .
H H7A 0.535(4) 0.031(4) 0.131(3) 0.036(8) Uiso d 1 . .
H H7B 0.464(5) -0.115(4) 0.228(4) 0.057(10) Uiso d 1 . .

loop_
_atom_site_aniso_label
_atom_site_aniso_U_11
_atom_site_aniso_U_22
_atom_site_aniso_U_33
_atom_site_aniso_U_12
_atom_site_aniso_U_13
_atom_site_aniso_U_23
La1 0.00924(5) 0.00899(5) 0.00984(5) -0.00066(3) -0.00284(3) -0.00281(3)
Cl1 0.0113(2) 0.01008(16) 0.01293(17) -0.00054(14) -0.00208(15) -0.00269(14)
Cl2 0.0132(2) 0.01316(18) 0.01800(19) -0.00013(15) -0.00398(16) -0.00561(15)
Cl3 0.0163(2) 0.01438(18) 0.01599(19) 0.00004(16) -0.00586(17) -0.00548(15)
O1 0.0113(7) 0.0128(6) 0.0165(6) -0.0003(5) -0.0020(5) -0.0007(5)
O2 0.0168(7) 0.0134(6) 0.0173(6) 0.0035(5) -0.0082(6) -0.0072(5)
O3 0.0242(8) 0.0134(6) 0.0228(7) 0.0012(6) -0.0101(6) -0.0083(6)
O4 0.0155(7) 0.0178(6) 0.0135(6) -0.0060(5) -0.0035(6) -0.0041(5)
O5 0.0128(7) 0.0175(6) 0.0122(6) -0.0009(5) -0.0036(5) -0.0028(5)
O6 0.0130(7) 0.0187(7) 0.0231(7) -0.0009(6) -0.0062(6) -0.0086(6)
O7 0.0157(8) 0.0126(6) 0.0187(7) -0.0007(5) -0.0016(6) -0.0044(5)

loop_
_atom_type_symbol
_atom_type_description
_atom_type_scat_dispersion_real
_atom_type_scat_dispersion_imag
_atom_type_scat_source
Cl Cl 0.1009 0.0992 'International Tables Vol C Tables 4.2.6.8 and 6.1.1.4'
H H 0.0000 0.0000 'International Tables Vol C Tables 4.2.6.8 and 6.1.1.4'
La La -0.5913 1.6253 'International Tables Vol C Tables 4.2.6.8 and 6.1.1.4'
O O 0.0058 0.0036 'International Tables Vol C Tables 4.2.6.8 and 6.1.1.4'

loop_
_geom_angle_atom_site_label_1
_geom_angle_atom_site_label_2
_geom_angle_atom_site_label_3
_geom_angle_site_symmetry_1
_geom_angle_site_symmetry_3
_geom_angle
_geom_angle_publ_flag
Cl1 La1 Cl1 . 2_556 73.941(12) ?
O1 La1 Cl1 . 2_556 128.72(4) ?
O1 La1 Cl1 . . 69.96(4) ?
O1 La1 O2 . . 67.52(4) ?
O1 La1 O4 . . 130.45(4) ?
O1 La1 O7 . . 124.76(4) ?
O2 La1 Cl1 . . 79.41(3) ?
O2 La1 Cl1 . 2_556 71.07(3) ?
O2 La1 O4 . . 135.97(5) ?
O2 La1 O7 . . 74.71(4) ?
O3 La1 Cl1 . 2_556 140.68(4) ?
O3 La1 Cl1 . . 84.97(4) ?
O3 La1 O1 . . 70.08(5) ?
O3 La1 O2 . . 137.58(4) ?
O3 La1 O4 . . 74.18(5) ?
O3 La1 O6 . . 68.30(5) ?
O3 La1 O7 . . 134.49(5) ?
O4 La1 Cl1 . 2_556 68.28(3) ?
O4 La1 Cl1 . . 73.83(4) ?
O5 La1 Cl1 . . 136.61(3) ?
O5 La1 Cl1 . 2_556 133.83(3) ?
O5 La1 O1 . . 66.80(5) ?
O5 La1 O2 . . 81.23(5) ?
O5 La1 O3 . . 83.78(5) ?
O5 La1 O4 . . 140.90(5) ?
O5 La1 O6 . . 72.77(5) ?
O5 La1 O7 . . 68.91(5) ?
O6 La1 Cl1 . . 138.86(3) ?
O6 La1 Cl1 . 2_556 107.32(4) ?
O6 La1 O1 . . 123.86(5) ?
O6 La1 O2 . . 141.04(4) ?
O6 La1 O4 . . 69.20(5) ?
O6 La1 O7 . . 69.14(5) ?
O7 La1 Cl1 . 2_556 68.54(4) ?
O7 La1 Cl1 . . 139.55(4) ?
O7 La1 O4 . . 104.74(4) ?
La1 Cl1 La1 . 2_556 106.059(12) ?
La1 O1 H1A . . 119(2) ?
La1 O1 H1B . . 117(2) ?
H1A O1 H1B . . 109(3) ?
La1 O2 H2A . . 124.0(19) ?
La1 O2 H2B . . 119(2) ?
H2A O2 H2B . . 110(2) ?
La1 O3 H3A . . 125.3(19) ?
La1 O3 H3B . . 123(2) ?
H3A O3 H3B . . 112(3) ?
La1 O4 H4A . . 112.1(19) ?
La1 O4 H4B . . 114.3(17) ?
H4A O4 H4B . . 112(2) ?
La1 O5 H5A . . 126(2) ?
La1 O5 H5B . . 116(2) ?
H5A O5 H5B . . 108(3) ?
La1 O6 H6A . . 124(3) ?
La1 O6 H6B . . 123(2) ?
H6A O6 H6B . . 112(3) ?
La1 O7 H7A . . 119(2) ?
La1 O7 H7B . . 128(2) ?
H7A O7 H7B . . 113(3) ?

loop_
_geom_bond_atom_site_label_1
_geom_bond_atom_site_label_2
_geom_bond_site_symmetry_2
_geom_bond_distance
_geom_bond_publ_flag
La1 Cl1 2_556 2.9376(4) ?
La1 Cl1 . 2.9187(5) y
La1 O1 . 2.5443(13) y
La1 O2 . 2.5504(13) y
La1 O3 . 2.5315(13) y
La1 O4 . 2.5873(13) y
La1 O5 . 2.5233(14) y
La1 O6 . 2.5413(15) y
La1 O7 . 2.5643(13) y
O1 H1A . 0.75(3) ?
O1 H1B . 0.79(3) ?
O2 H2A . 0.80(3) ?
O2 H2B . 0.79(3) ?
O3 H3A . 0.82(3) ?
O3 H3B . 0.78(3) ?
O4 H4A . 0.78(3) ?
O4 H4B . 0.84(3) ?
O5 H5A . 0.80(3) ?
O5 H5B . 0.75(3) ?
O6 H6A . 0.77(3) ?
O6 H6B . 0.80(3) ?
O7 H7A . 0.78(3) ?
O7 H7B . 0.81(3) ?

loop_
_geom_hbond_atom_site_label_D
_geom_hbond_atom_site_label_H
_geom_hbond_atom_site_label_A
_geom_hbond_site_symmetry_A
_geom_hbond_distance_DH
_geom_hbond_distance_HA
_geom_hbond_distance_DA
_geom_hbond_angle_DHA
_geom_hbond_publ_flag
O1 H1A Cl3 2_566 0.75(3) 2.48(3) 3.1947(15) 161(3) yes
O1 H1B Cl2 . 0.79(3) 2.38(3) 3.1365(16) 161(2) yes
O2 H2A Cl2 2_565 0.80(3) 2.38(3) 3.1378(14) 157(3) yes
O2 H2B Cl2 1_545 0.79(3) 2.26(3) 3.0382(13) 172(3) yes
O3 H3A Cl3 . 0.82(3) 2.47(3) 3.2552(15) 160(3) yes
O3 H3B Cl1 2_566 0.78(3) 2.92(3) 3.2954(13) 112(2) yes
O3 H3B Cl2 . 0.78(3) 2.72(3) 3.4160(16) 150(3) yes
O4 H4A O2 2_556 0.78(3) 2.08(3) 2.859(2) 174(3) yes
O4 H4B Cl3 . 0.84(3) 2.31(3) 3.1488(15) 179(2) yes
O5 H5A Cl3 1_554 0.80(3) 2.34(3) 3.1308(14) 167(3) yes
O5 H5B Cl2 2_665 0.75(3) 2.44(3) 3.1690(15) 163(3) yes
O5 H5B O5 2_665 0.75(3) 2.67(3) 2.986(3) 108(2) yes
O6 H6A Cl3 2_666 0.77(3) 2.57(3) 3.3288(16) 168(3) yes
O6 H6B Cl1 1_655 0.80(3) 2.93(3) 3.3705(14) 117(2) yes
O6 H6B O4 2_656 0.80(3) 2.24(3) 3.038(2) 169(3) yes
